data_2004585
loop_
_publ_author_name
'Cox, P. J.'
'Doidge-Harrison, S. M. S. V.'

_publ_section_title
;
 Redetermination of
 4,5-Di(benzoylthio)-4,5-didehydro-1,3-dithiolane-2-thione at 120 K
;
_journal_issue 3
_journal_name_full 'Acta Crystallographica Section C'
_journal_page_first 720
_journal_page_last 722
_journal_paper_doi 10.1107/S0108270195015162
_journal_volume 52
_journal_year 1996
_chemical_formula_sum 'C17 H10 O2 S5'
_chemical_formula_weight 406.55
_chemical_name_systematic
;
4,5-Di(benzoylthio)-4,5-didehydro-1,3-dithiolane-2-thione
;
_space_group_IT_number 14
_symmetry_cell_setting monoclinic
_symmetry_space_group_name_Hall '-P 2ybc'
_symmetry_space_group_name_H-M 'P 1 21/c 1'
_cell_angle_alpha 90.00
_cell_angle_beta 93.15(6)
_cell_angle_gamma 90.00
_cell_formula_units_Z 4
_cell_length_a 9.627(8)
_cell_length_b 10.584(7)
_cell_length_c 17.084(9)
_cell_measurement_reflns_used 250
_cell_measurement_temperature 120(2)
_cell_measurement_theta_max 25.09
_cell_measurement_theta_min 2.12
_cell_volume 1738(2)
_computing_molecular_graphics 'ZORTEP (Zsolnai, 1994)'
_computing_structure_refinement 'SHELXL93 (Sheldrick, 1993)'
_computing_structure_solution 'SHELXS86 (Sheldrick, 1990)'
_diffrn_ambient_temperature 120(2)
_diffrn_measurement_device 'Delft Instruments FAST area detector diffractometer'
_diffrn_measurement_method 'Darr, Drake, Hursthouse & Malik (1993)'
_diffrn_radiation_monochromator graphite
_diffrn_radiation_source 'fine-focus sealed tube'
_diffrn_radiation_type MoK\a
_diffrn_radiation_wavelength 0.71069
_diffrn_reflns_av_R_equivalents 0.0892
_diffrn_reflns_av_sigmaI/netI 0.1766
_diffrn_reflns_limit_h_max 10
_diffrn_reflns_limit_h_min -10
_diffrn_reflns_limit_k_max 11
_diffrn_reflns_limit_k_min -9
_diffrn_reflns_limit_l_max 18
_diffrn_reflns_limit_l_min -18
_diffrn_reflns_number 6782
_diffrn_reflns_theta_max 25.09
_diffrn_reflns_theta_min 2.12
_exptl_absorpt_coefficient_mu 0.674
_exptl_absorpt_correction_type none
_exptl_crystal_colour brown
_exptl_crystal_density_diffrn 1.554
_exptl_crystal_density_method none
_exptl_crystal_description parallelepiped
_exptl_crystal_F_000 832
_exptl_crystal_size_max 0.24
_exptl_crystal_size_mid 0.22
_exptl_crystal_size_min 0.18
_refine_diff_density_max 0.35
_refine_diff_density_min -0.32
_refine_ls_extinction_method none
_refine_ls_goodness_of_fit_all 0.710
_refine_ls_goodness_of_fit_obs 0.932
_refine_ls_hydrogen_treatment 'see text'
_refine_ls_matrix_type full
_refine_ls_number_parameters 218
_refine_ls_number_reflns 2626
_refine_ls_number_restraints 0
_refine_ls_restrained_S_all 0.710
_refine_ls_restrained_S_obs 0.932
_refine_ls_R_factor_all 0.0890
_refine_ls_R_factor_obs 0.0434
_refine_ls_shift/esd_max 0.03
_refine_ls_shift/esd_mean 0.005
_refine_ls_structure_factor_coef Fsqd
_refine_ls_weighting_details 'w=1/[\s^2^(Fo^2^)+(0.0168P)^2^] where P=(Fo^2^+2Fc^2^)/3'
_refine_ls_weighting_scheme calc
_refine_ls_wR_factor_all 0.0921
_refine_ls_wR_factor_obs 0.0855
_reflns_number_observed 1414
_reflns_number_total 2626
_reflns_observed_criterion >2sigma(I)
_cod_data_source_file bm1041.cif
_cod_data_source_block bm1041
_cod_depositor_comments
;
The following automatic conversions were performed:
'_symmetry_cell_setting' value 'Monoclinic' changed to 'monoclinic'
according to '/home/saulius/struct/CIF-dictionaries/cif_core.dic'
dictionary named 'cif_core.dic' version 2.4.1 from 2010-06-29.

Automatic conversion script
Id: cif_fix_enum 1527 2010-12-29 10:47:43Z saulius 

The following automatic conversions were performed:

'_symmetry_cell_setting' value 'Monoclinic' changed to 'monoclinic'
according to /home/saulius/struct/CIF-dictionaries/cif_core.dic
dictionary named 'cif_core.dic' version 2.4.1 from 2010-06-29.

Automatic conversion script
Id: cif_fix_values 1715 2011-07-08 13:25:40Z adriana 

The following automatic conversions were performed:

'_refine_ls_weighting_scheme' value 'calc
w=1/[\s^2^(Fo^2^)+(0.0168P)^2^] where P=(Fo^2^+2Fc^2^)/3' was changed
to 'calc'. New tag '_refine_ls_weighting_details' was created. The
value of the new tag was set to 'w=1/[\s^2^(Fo^2^)+(0.0168P)^2^]
where P=(Fo^2^+2Fc^2^)/3'.

Automatic conversion script
Id: cif_fix_values 3143 2015-03-26 13:38:13Z robertas 
;
_cod_original_cell_volume 1738.(2)
_cod_original_sg_symbol_H-M 'P 21/c'
_cod_database_code 2004585

loop_
_symmetry_equiv_pos_as_xyz
'x, y, z'
'-x, y+1/2, -z+1/2'
'-x, -y, -z'
'x, -y-1/2, z-1/2'

loop_
_atom_site_aniso_label
_atom_site_aniso_U_11
_atom_site_aniso_U_22
_atom_site_aniso_U_33
_atom_site_aniso_U_12
_atom_site_aniso_U_13
_atom_site_aniso_U_23
C1 0.029(4) 0.030(3) 0.031(4) 0.001(3) 0.001(3) -0.006(3)
C2 0.044(4) 0.027(3) 0.029(4) 0.010(3) 0.008(3) 0.006(3)
C3 0.040(4) 0.017(3) 0.039(4) -0.005(3) 0.015(3) -0.006(3)
C4 0.027(3) 0.026(3) 0.041(4) -0.002(3) 0.006(3) 0.001(3)
C5 0.022(3) 0.025(3) 0.036(4) 0.003(2) 0.005(3) -0.003(3)
C6 0.024(3) 0.020(3) 0.020(3) 0.002(2) 0.004(3) 0.000(2)
C7 0.019(3) 0.035(3) 0.030(4) 0.002(2) -0.001(3) 0.004(3)
O7 0.030(3) 0.074(3) 0.068(3) -0.016(2) -0.017(2) 0.043(2)
S8 0.0214(9) 0.0365(9) 0.0516(12) -0.0032(7) -0.0051(8) 0.0171(7)
C9 0.024(3) 0.022(3) 0.027(4) 0.003(2) 0.001(3) -0.008(2)
S10 0.0205(8) 0.0249(8) 0.0265(9) -0.0005(6) -0.0029(6) 0.0030(6)
C11 0.035(4) 0.014(3) 0.025(4) 0.002(2) 0.001(3) -0.004(2)
S11 0.0272(9) 0.0306(8) 0.0305(9) -0.0058(6) 0.0004(7) 0.0013(7)
S12 0.0300(9) 0.0311(8) 0.0235(9) -0.0007(6) -0.0027(7) 0.0045(6)
C13 0.027(3) 0.026(3) 0.017(3) 0.003(2) 0.000(3) -0.003(2)
S14 0.0282(9) 0.0369(9) 0.0222(9) 0.0081(6) -0.0056(6) -0.0037(6)
C15 0.029(4) 0.025(3) 0.025(4) -0.005(3) 0.006(3) -0.003(2)
O15 0.037(3) 0.044(2) 0.045(3) 0.017(2) -0.007(2) -0.019(2)
C16 0.016(3) 0.022(3) 0.017(3) 0.001(2) 0.000(2) 0.000(2)
C17 0.027(3) 0.027(3) 0.020(3) -0.011(2) -0.005(3) 0.003(2)
C18 0.022(3) 0.028(3) 0.041(4) -0.003(2) 0.005(3) 0.001(3)
C19 0.028(4) 0.043(4) 0.028(4) -0.007(3) -0.015(3) 0.008(3)
C20 0.036(4) 0.039(4) 0.020(4) -0.009(3) -0.011(3) -0.006(3)
C21 0.030(4) 0.029(3) 0.025(4) -0.001(2) 0.000(3) -0.004(3)

loop_
_atom_site_label
_atom_site_occupancy
_atom_site_fract_x
_atom_site_fract_y
_atom_site_fract_z
_atom_site_U_iso_or_equiv
_atom_site_thermal_displace_type
_atom_site_calc_flag
_atom_site_refinement_flags
_atom_site_type_symbol
C1 1 .1094(6) .5594(4) -0.1580(3) .0301(14) Uani d . C
H1 1 .0176(6) .5396(4) -0.1774(3) .023(4) Uiso calc R H
C2 1 .1845(6) .6550(4) -0.1931(3) .0330(14) Uani d . C
H2 1 .1436(6) .7010(4) -0.2363(3) .023(4) Uiso calc R H
C3 1 .3181(6) .6822(4) -0.1649(3) .0315(14) Uani d . C
H3 1 .3703(6) .7449(4) -0.1901(3) .023(4) Uiso calc R H
C4 1 .3768(6) .6195(4) -0.1007(3) .0309(14) Uani d . C
H4 1 .4671(6) .6420(4) -.0801(3) .023(4) Uiso calc R H
C5 1 .3041(5) .5240(4) -.0663(3) .0274(13) Uani d . C
H5 1 .3459(5) .4788(4) -.0231(3) .023(4) Uiso calc R H
C6 1 .1694(5) .4934(4) -.0945(3) .0213(12) Uani d . C
C7 1 .0842(6) .3940(4) -.0603(3) .0280(13) Uani d . C
O7 1 -.0391(4) .3845(4) -.0742(3) .0580(13) Uani d . O
S8 1 .17656(14) .28829(12) .00437(9) .0368(4) Uani d . S
C9 1 .0455(5) .1923(4) .0395(3) .0243(13) Uani d . C
S10 1 -0.12874(13) .19515(11) .00683(8) .0241(4) Uani d . S
C11 1 -0.1857(5) .0744(4) .0672(3) .0246(13) Uani d . C
S11 1 -0.34789(14) .02709(11) .06017(8) .0295(4) Uani d . S
S12 1 -.05451(14) .01245(11) .12858(8) .0283(4) Uani d . S
C13 1 .0810(5) .1059(4) .0963(3) .0230(13) Uani d . C
S14 1 .25006(14) .07228(12) .13188(8) .0293(4) Uani d . S
C15 1 .2591(6) .1650(4) .2220(3) .0263(13) Uani d . C
O15 1 .1641(4) .2330(3) .2375(2) .0427(11) Uani d . O
C16 1 .3914(5) .1509(4) .2681(3) .0182(12) Uani d . C
C17 1 .4881(5) .0585(4) .2527(3) .0248(13) Uani d . C
H17 1 .4689(5) .0000(4) .2114(3) .023(4) Uiso calc R H
C18 1 .6122(5) .0505(5) .2970(3) .0301(14) Uani d . C
H18 1 .6788(5) -.0122(5) .2857(3) .023(4) Uiso calc R H
C19 1 .6385(6) .1345(5) .3576(3) .0336(14) Uani d . C
H19 1 .7233(6) .1288(5) .3886(3) .023(4) Uiso calc R H
C20 1 .5429(6) .2267(5) .3738(3) .0322(14) Uani d . C
H20 1 .5619(6) .2845(5) .4156(3) .023(4) Uiso calc R H
C21 1 .4206(5) .2344(4) .3293(3) .0279(14) Uani d . C
H21 1 .3548(5) .2978(4) .3406(3) .023(4) Uiso calc R H

loop_
_atom_type_symbol
_atom_type_description
_atom_type_scat_dispersion_real
_atom_type_scat_dispersion_imag
_atom_type_scat_source
C C 0.0033 0.0016 'International Tables Vol C Tables 4.2.6.8 and 6.1.1.4'
H H 0.0000 0.0000 'International Tables Vol C Tables 4.2.6.8 and 6.1.1.4'
O O 0.0106 0.0060 'International Tables Vol C Tables 4.2.6.8 and 6.1.1.4'
S S 0.1246 0.1234 'International Tables Vol C Tables 4.2.6.8 and 6.1.1.4'

loop_
_geom_angle_atom_site_label_1
_geom_angle_atom_site_label_2
_geom_angle_atom_site_label_3
_geom_angle
_geom_angle_publ_flag
C6 C1 C2 119.8(5) no
C3 C2 C1 119.7(5) no
C4 C3 C2 120.8(5) no
C3 C4 C5 119.8(5) no
C4 C5 C6 120.4(5) no
C1 C6 C5 119.4(5) no
C1 C6 C7 116.9(5) yes
C5 C6 C7 123.7(5) yes
O7 C7 C6 123.1(5) yes
O7 C7 S8 121.7(4) yes
C6 C7 S8 115.2(4) yes
C9 S8 C7 103.5(3) yes
C13 C9 S10 116.1(4) yes
C13 C9 S8 118.4(4) yes
S10 C9 S8 125.5(3) yes
C9 S10 C11 97.3(2) yes
S11 C11 S12 126.2(3) yes
S11 C11 S10 120.6(3) yes
S12 C11 S10 113.2(3) yes
C11 S12 C13 97.3(2) yes
C9 C13 S14 125.3(4) yes
C9 C13 S12 116.2(4) yes
S14 C13 S12 118.3(3) yes
C13 S14 C15 100.6(2) yes
O15 C15 C16 126.1(5) yes
O15 C15 S14 120.4(4) yes
C16 C15 S14 113.4(4) yes
C17 C16 C21 118.8(5) no
C17 C16 C15 122.9(5) yes
C21 C16 C15 118.3(4) yes
C18 C17 C16 120.6(5) no
C19 C18 C17 119.4(5) no
C18 C19 C20 120.6(5) no
C21 C20 C19 119.6(5) no
C20 C21 C16 120.9(5) no

loop_
_geom_bond_atom_site_label_1
_geom_bond_atom_site_label_2
_geom_bond_distance
_geom_bond_publ_flag
C1 C6 1.388(7) no
C1 C2 1.398(7) no
C2 C3 1.379(7) no
C3 C4 1.376(7) no
C4 C5 1.379(6) no
C5 C6 1.397(6) no
C6 C7 1.474(6) yes
C7 O7 1.202(6) yes
C7 S8 1.776(5) yes
S8 C9 1.751(5) yes
C9 C13 1.364(6) yes
C9 S10 1.739(5) yes
S10 C11 1.749(5) yes
C11 S11 1.638(5) yes
C11 S12 1.726(5) yes
S12 C13 1.750(5) yes
C13 S14 1.742(5) yes
S14 C15 1.824(5) yes
C15 O15 1.204(5) yes
C15 C16 1.468(7) yes
C16 C17 1.386(6) no
C16 C21 1.386(6) no
C17 C18 1.381(7) no
C18 C19 1.377(7) no
C19 C20 1.380(7) no
C20 C21 1.368(7) no

loop_
_geom_torsion_atom_site_label_1
_geom_torsion_atom_site_label_2
_geom_torsion_atom_site_label_3
_geom_torsion_atom_site_label_4
_geom_torsion
_geom_torsion_publ_flag
C6 C1 C2 C3 0.6(7) no
C1 C2 C3 C4 -2.4(7) no
C2 C3 C4 C5 3.2(7) no
C3 C4 C5 C6 -2.2(7) no
C2 C1 C6 C5 0.4(7) no
C2 C1 C6 C7 179.9(4) no
C4 C5 C6 C1 0.4(7) no
C4 C5 C6 C7 -179.1(5) no
C1 C6 C7 O7 -14.6(8) no
C5 C6 C7 O7 164.9(5) no
C1 C6 C7 S8 165.8(4) no
C5 C6 C7 S8 -14.7(6) no
O7 C7 S8 C9 -3.9(5) no
C6 C7 S8 C9 175.7(4) no
C7 S8 C9 C13 -174.8(4) no
C7 S8 C9 S10 6.4(4) no
C13 C9 S10 C11 0.0(4) no
S8 C9 S10 C11 178.8(3) no
C9 S10 C11 S11 -177.1(3) no
C9 S10 C11 S12 0.8(3) no
S11 C11 S12 C13 176.6(3) no
S10 C11 S12 C13 -1.1(3) no
S10 C9 C13 S14 173.0(3) no
S8 C9 C13 S14 -5.9(6) no
S10 C9 C13 S12 -0.8(5) no
S8 C9 C13 S12 -179.7(3) no
C11 S12 C13 C9 1.2(4) no
C11 S12 C13 S14 -173.1(3) no
C9 C13 S14 C15 99.4(4) yes
S12 C13 S14 C15 -86.8(3) yes
C13 S14 C15 O15 -5.1(5) no
C13 S14 C15 C16 177.4(4) no
O15 C15 C16 C17 170.8(5) no
S14 C15 C16 C17 -11.8(6) no
O15 C15 C16 C21 -9.5(8) no
S14 C15 C16 C21 167.8(4) no
C21 C16 C17 C18 -0.8(7) no
C15 C16 C17 C18 178.8(4) no
C16 C17 C18 C19 1.0(7) no
C17 C18 C19 C20 -0.7(7) no
C18 C19 C20 C21 0.2(8) no
C19 C20 C21 C16 -0.1(8) no
C17 C16 C21 C20 0.4(7) no
C15 C16 C21 C20 -179.3(5) no

loop_
_cod_related_entry_id
_cod_related_entry_database
_cod_related_entry_code
1 ChemSpider 323723
